data_7053091
loop_
_publ_author_name
'Sarcevica, Inese'
'Orola, Liana'
'Belyakov, Sergey'
'Veidis, Mikelis V.'

_publ_section_title
;
 Spontaneous cocrystal hydrate formation in the solid state: crystal
 structure aspects and kinetics
;
_journal_issue 10
_journal_name_full 'New Journal of Chemistry'
_journal_page_first 2978
_journal_paper_doi 10.1039/c3nj00489a
_journal_volume 37
_journal_year 2013
_chemical_formula_moiety 'C7 H7 N O3, C6 H6 N2 O'
_chemical_formula_sum 'C13 H13 N3 O4'
_chemical_formula_weight 275.26
_chemical_name_common '4-aminosalicylic acid - nicotinamide cocrystal'
_space_group_IT_number 14
_symmetry_cell_setting monoclinic
_symmetry_space_group_name_Hall '-P 2ybc'
_symmetry_space_group_name_H-M 'P 1 21/c 1'
_atom_sites_solution_hydrogens geom
_atom_sites_solution_primary direct
_atom_sites_solution_secondary difmap
_audit_creation_method SHELXL-97
_audit_update_record
;
2012-12-05 # Formatted by publCIF
;
_cell_angle_alpha 90.00
_cell_angle_beta 94.0440(7)
_cell_angle_gamma 90.00
_cell_formula_units_Z 4
_cell_length_a 4.58580(10)
_cell_length_b 12.6009(2)
_cell_length_c 21.2600(4)
_cell_measurement_reflns_used 17849
_cell_measurement_temperature 173(2)
_cell_measurement_theta_max 27.878
_cell_measurement_theta_min 0.998
_cell_volume 1225.45(4)
_computing_structure_refinement 'SHELXL-97 (Sheldrick, 1997)'
_computing_structure_solution 'SHELXS-97 (Sheldrick, 1990)'
_diffrn_ambient_temperature 173(2)
_diffrn_detector_area_resol_mean 9
_diffrn_measured_fraction_theta_full 0.995
_diffrn_measured_fraction_theta_max 0.995
_diffrn_measurement_device_type KappaCCD
_diffrn_measurement_method CCD
_diffrn_radiation_monochromator graphite
_diffrn_radiation_source 'fine-focus sealed tube'
_diffrn_radiation_type MoK\a
_diffrn_radiation_wavelength 0.71069
_diffrn_reflns_av_R_equivalents 0.0204
_diffrn_reflns_av_sigmaI/netI 0.0388
_diffrn_reflns_limit_h_max 6
_diffrn_reflns_limit_h_min -6
_diffrn_reflns_limit_k_max 14
_diffrn_reflns_limit_k_min -16
_diffrn_reflns_limit_l_max 27
_diffrn_reflns_limit_l_min -27
_diffrn_reflns_number 5175
_diffrn_reflns_theta_full 27.88
_diffrn_reflns_theta_max 27.88
_diffrn_reflns_theta_min 1.92
_exptl_absorpt_coefficient_mu 0.113
_exptl_absorpt_correction_type none
_exptl_crystal_colour colorless
_exptl_crystal_density_diffrn 1.492
_exptl_crystal_density_method 'not measured'
_exptl_crystal_description rod
_exptl_crystal_F_000 576
_exptl_crystal_size_max 0.5
_exptl_crystal_size_mid 0.2
_exptl_crystal_size_min 0.2
_refine_diff_density_max 0.252
_refine_diff_density_min -0.208
_refine_diff_density_rms 0.042
_refine_ls_extinction_method none
_refine_ls_goodness_of_fit_ref 1.029
_refine_ls_hydrogen_treatment mixed
_refine_ls_matrix_type full
_refine_ls_number_parameters 205
_refine_ls_number_reflns 2900
_refine_ls_number_restraints 0
_refine_ls_restrained_S_all 1.029
_refine_ls_R_factor_all 0.0506
_refine_ls_R_factor_gt 0.0379
_refine_ls_shift/su_max 0.000
_refine_ls_shift/su_mean 0.000
_refine_ls_structure_factor_coef Fsqd
_refine_ls_weighting_details 'calc w=1/[\s^2^(Fo^2^)+(0.0389P)^2^+0.4172P] where P=(Fo^2^+2Fc^2^)/3'
_refine_ls_weighting_scheme calc
_refine_ls_wR_factor_gt 0.0903
_refine_ls_wR_factor_ref 0.0971
_reflns_number_gt 2368
_reflns_number_total 2900
_reflns_threshold_expression >2sigma(I)
_cod_data_source_file c3nj00489a.txt
_cod_data_source_block asanik
_cod_original_sg_symbol_H-M 'P 21/c'
_cod_database_code 7053091

loop_
_symmetry_equiv_pos_as_xyz
'x, y, z'
'-x, y+1/2, -z+1/2'
'-x, -y, -z'
'x, -y-1/2, z-1/2'

loop_
_atom_site_label
_atom_site_type_symbol
_atom_site_fract_x
_atom_site_fract_y
_atom_site_fract_z
_atom_site_U_iso_or_equiv
_atom_site_adp_type
_atom_site_occupancy
_atom_site_symmetry_multiplicity
_atom_site_calc_flag
_atom_site_refinement_flags
N1 N -0.1097(2) 0.33406(9) 0.02941(5) 0.0241(2) Uani 1 1 d .
C2 C -0.3023(3) 0.25669(10) 0.03848(6) 0.0219(3) Uani 1 1 d .
H2 H -0.3278 0.2349 0.0795 0.026 Uiso 1 1 calc R
C3 C -0.4661(3) 0.20739(10) -0.01073(6) 0.0203(3) Uani 1 1 d .
C4 C -0.4214(3) 0.23953(11) -0.07187(6) 0.0244(3) Uani 1 1 d .
H4 H -0.5245 0.2075 -0.1060 0.029 Uiso 1 1 calc R
C5 C -0.2230(3) 0.31933(11) -0.08164(6) 0.0265(3) Uani 1 1 d .
H5 H -0.1911 0.3420 -0.1222 0.032 Uiso 1 1 calc R
C6 C -0.0730(3) 0.36463(11) -0.02978(6) 0.0245(3) Uani 1 1 d .
H6 H 0.0594 0.4188 -0.0363 0.029 Uiso 1 1 calc R
C7 C -0.6805(3) 0.11944(10) -0.00157(6) 0.0217(3) Uani 1 1 d .
O8 O -0.7654(2) 0.06447(8) -0.04744(4) 0.0291(2) Uani 1 1 d .
N9 N -0.7712(2) 0.10356(10) 0.05592(5) 0.0248(3) Uani 1 1 d .
H9A H -0.908(4) 0.0529(15) 0.0590(8) 0.039(5) Uiso 1 1 d .
H9B H -0.744(4) 0.1498(14) 0.0868(8) 0.038(5) Uiso 1 1 d .
O10 O 0.2702(2) 0.42306(8) 0.11263(4) 0.0283(2) Uani 1 1 d .
H10 H 0.131(5) 0.3848(18) 0.0852(10) 0.070(6) Uiso 1 1 d .
O11 O 0.2819(2) 0.27040(8) 0.16645(4) 0.0292(2) Uani 1 1 d .
C12 C 0.3663(3) 0.36365(11) 0.16065(6) 0.0221(3) Uani 1 1 d .
C13 C 0.5820(3) 0.41384(10) 0.20492(6) 0.0208(3) Uani 1 1 d .
C14 C 0.6856(3) 0.36053(10) 0.26031(6) 0.0218(3) Uani 1 1 d .
O15 O 0.5822(2) 0.26303(8) 0.27500(5) 0.0294(2) Uani 1 1 d .
H15 H 0.443(5) 0.2448(19) 0.2402(11) 0.074(7) Uiso 1 1 d .
C16 C 0.8962(3) 0.40614(11) 0.30182(6) 0.0231(3) Uani 1 1 d .
H16 H 0.9624 0.3698 0.3381 0.028 Uiso 1 1 calc R
C17 C 1.0092(3) 0.50599(11) 0.28957(6) 0.0221(3) Uani 1 1 d .
N20 N 1.2152(3) 0.55242(11) 0.33063(6) 0.0280(3) Uani 1 1 d .
H20A H 1.299(4) 0.5108(16) 0.3624(9) 0.047(5) Uiso 1 1 d .
H20B H 1.311(4) 0.6029(15) 0.3174(8) 0.039(5) Uiso 1 1 d .
C18 C 0.9030(3) 0.56113(11) 0.23483(6) 0.0238(3) Uani 1 1 d .
H18 H 0.9734 0.6285 0.2265 0.029 Uiso 1 1 calc R
C19 C 0.6956(3) 0.51492(11) 0.19396(6) 0.0236(3) Uani 1 1 d .
H19 H 0.6283 0.5518 0.1579 0.028 Uiso 1 1 calc R

loop_
_atom_site_aniso_label
_atom_site_aniso_U_11
_atom_site_aniso_U_22
_atom_site_aniso_U_33
_atom_site_aniso_U_23
_atom_site_aniso_U_13
_atom_site_aniso_U_12
N1 0.0247(5) 0.0245(6) 0.0225(5) -0.0028(4) -0.0020(4) -0.0009(4)
C2 0.0231(6) 0.0240(7) 0.0184(6) -0.0001(5) 0.0000(5) 0.0014(5)
C3 0.0187(5) 0.0214(6) 0.0207(6) -0.0015(5) -0.0001(5) 0.0041(5)
C4 0.0252(6) 0.0277(7) 0.0196(6) -0.0028(5) -0.0030(5) 0.0003(5)
C5 0.0294(7) 0.0293(7) 0.0207(6) 0.0024(5) 0.0016(5) -0.0002(6)
C6 0.0249(6) 0.0221(7) 0.0264(7) 0.0007(5) 0.0009(5) -0.0002(5)
C7 0.0197(6) 0.0227(7) 0.0222(6) -0.0016(5) -0.0018(5) 0.0033(5)
O8 0.0317(5) 0.0306(5) 0.0249(5) -0.0070(4) 0.0004(4) -0.0067(4)
N9 0.0266(6) 0.0248(6) 0.0232(6) -0.0016(5) 0.0027(5) -0.0030(5)
O10 0.0337(5) 0.0266(5) 0.0229(5) 0.0010(4) -0.0095(4) -0.0049(4)
O11 0.0381(5) 0.0250(5) 0.0239(5) -0.0010(4) -0.0008(4) -0.0074(4)
C12 0.0246(6) 0.0245(7) 0.0174(6) -0.0023(5) 0.0029(5) 0.0006(5)
C13 0.0218(6) 0.0221(7) 0.0185(6) -0.0012(5) 0.0010(5) 0.0008(5)
C14 0.0233(6) 0.0206(6) 0.0218(6) 0.0001(5) 0.0037(5) 0.0025(5)
O15 0.0376(5) 0.0223(5) 0.0275(5) 0.0046(4) -0.0032(4) -0.0027(4)
C16 0.0244(6) 0.0263(7) 0.0182(6) 0.0013(5) -0.0014(5) 0.0045(5)
C17 0.0199(6) 0.0272(7) 0.0192(6) -0.0034(5) 0.0022(5) 0.0014(5)
N20 0.0281(6) 0.0330(7) 0.0222(6) 0.0000(5) -0.0034(5) -0.0057(5)
C18 0.0263(6) 0.0231(7) 0.0221(6) 0.0007(5) 0.0017(5) -0.0037(5)
C19 0.0265(6) 0.0255(7) 0.0187(6) 0.0027(5) -0.0006(5) 0.0008(5)

loop_
_atom_type_symbol
_atom_type_description
_atom_type_scat_dispersion_real
_atom_type_scat_dispersion_imag
_atom_type_scat_source
C C 0.0033 0.0016 'International Tables Vol C Tables 4.2.6.8 and 6.1.1.4'
H H 0.0000 0.0000 'International Tables Vol C Tables 4.2.6.8 and 6.1.1.4'
N N 0.0061 0.0033 'International Tables Vol C Tables 4.2.6.8 and 6.1.1.4'
O O 0.0106 0.0060 'International Tables Vol C Tables 4.2.6.8 and 6.1.1.4'

loop_
_geom_angle_atom_site_label_1
_geom_angle_atom_site_label_2
_geom_angle_atom_site_label_3
_geom_angle
C6 N1 C2 118.25(11)
N1 C2 C3 122.95(12)
N1 C2 H2 118.5
C3 C2 H2 118.5
C2 C3 C4 117.77(12)
C2 C3 C7 123.74(12)
C4 C3 C7 118.46(11)
C5 C4 C3 119.64(12)
C5 C4 H4 120.2
C3 C4 H4 120.2
C6 C5 C4 118.49(12)
C6 C5 H5 120.8
C4 C5 H5 120.8
N1 C6 C5 122.90(13)
N1 C6 H6 118.6
C5 C6 H6 118.6
O8 C7 N9 122.52(12)
O8 C7 C3 118.90(12)
N9 C7 C3 118.58(11)
C7 N9 H9A 115.9(11)
C7 N9 H9B 123.2(11)
H9A N9 H9B 118.5(16)
C12 O10 H10 110.9(13)
O11 C12 O10 121.59(11)
O11 C12 C13 123.05(11)
O10 C12 C13 115.34(12)
C19 C13 C14 117.70(11)
C19 C13 C12 121.94(11)
C14 C13 C12 120.35(12)
O15 C14 C16 117.81(11)
O15 C14 C13 121.32(11)
C16 C14 C13 120.88(12)
C14 O15 H15 105.0(14)
C14 C16 C17 120.49(11)
C14 C16 H16 119.8
C17 C16 H16 119.8
N20 C17 C16 121.03(12)
N20 C17 C18 119.79(13)
C16 C17 C18 119.16(11)
C17 N20 H20A 117.2(12)
C17 N20 H20B 117.8(12)
H20A N20 H20B 118.9(17)
C19 C18 C17 119.78(12)
C19 C18 H18 120.1
C17 C18 H18 120.1
C18 C19 C13 121.97(12)
C18 C19 H19 119.0
C13 C19 H19 119.0

loop_
_geom_bond_atom_site_label_1
_geom_bond_atom_site_label_2
_geom_bond_distance
N1 C6 1.3381(17)
N1 C2 1.3384(17)
C2 C3 1.3905(17)
C2 H2 0.9300
C3 C4 1.3905(18)
C3 C7 1.5034(18)
C4 C5 1.3816(19)
C4 H4 0.9300
C5 C6 1.3811(18)
C5 H5 0.9300
C6 H6 0.9300
C7 O8 1.2363(15)
C7 N9 1.3336(17)
N9 H9A 0.899(19)
N9 H9B 0.880(18)
O10 C12 1.3165(15)
O10 H10 0.96(2)
O11 C12 1.2459(16)
C12 C13 1.4607(17)
C13 C19 1.4017(18)
C13 C14 1.4088(17)
C14 O15 1.3612(16)
C14 C16 1.3862(17)
O15 H15 0.97(2)
C16 C17 1.3924(19)
C16 H16 0.9300
C17 N20 1.3710(16)
C17 C18 1.4123(18)
N20 H20A 0.917(19)
N20 H20B 0.832(19)
C18 C19 1.3719(18)
C18 H18 0.9300
C19 H19 0.9300
